data_7252075
loop_
_publ_author_name
'Barton, Benita'
'Adam, Muhammad-Ameen'
'Hosten, Eric C.'

_publ_section_title
;
 The host potential of
 N,N&#x2032;-bis(9-(4-methoxyphenyl)-9H-xanthen-9-yl)ethane-1,2-diamine
 for xylene and ethylbenzene isomers, and its selectivity behaviour in
 mixed guest solutions
;
_journal_issue 20
_journal_name_full CrystEngComm
_journal_page_first 3188
_journal_page_last 3199
_journal_paper_doi 10.1039/D6CE00160B
_journal_volume 28
_journal_year 2026
_chemical_formula_moiety 'C42 H36 N2 O4, C8 H10'
_chemical_formula_sum 'C50 H46 N2 O4'
_chemical_formula_weight 738.89
_chemical_name_systematic
;
N,N'-Bis(9-(4-methoxyphenyl)-9H-xanthen-9-yl)ethane-1,2-diamine
;
_chemical_temperature_decomposition 294.15
_space_group_crystal_system monoclinic
_space_group_IT_number 14
_space_group_name_Hall '-P 2yn'
_space_group_name_H-M_alt 'P 1 21/n 1'
_atom_sites_solution_hydrogens mixed
_atom_sites_solution_primary dual
_atom_sites_solution_secondary difmap
_audit_creation_method SHELXL-2025/1
_audit_update_record
;
2026-02-10 deposited with the CCDC.	2026-04-14 downloaded from the CCDC.
;
_cell_angle_alpha 90
_cell_angle_beta 109.528(5)
_cell_angle_gamma 90
_cell_formula_units_Z 4
_cell_length_a 18.206(3)
_cell_length_b 10.4572(14)
_cell_length_c 21.564(3)
_cell_measurement_reflns_used 7234
_cell_measurement_temperature 200(2)
_cell_measurement_theta_max 23.49
_cell_measurement_theta_min 2.54
_cell_volume 3869.3(10)
_computing_cell_refinement 'SAINT V8.40B (Bruker AXS LLC, 2019)'
_computing_data_collection 'Bruker Instrument Service V6.2.16'
_computing_data_reduction 'SAINT V8.40B (Bruker AXS LLC, 2019)'
_computing_molecular_graphics 'Ortep-3 for Windows V2023.1 (Farrugia, 2012)'
_computing_publication_material 'PLATON (Spek, 2009) and MERCURY (Macrae, 2008)'
_computing_structure_refinement 'SHELXL-2025/1 (Sheldrick, 2015b) and ShelXle (H\"ubschle, 2011)'
_computing_structure_solution 'SHELXT-2019/3 (Sheldrick, 2015a)'
_diffrn_ambient_temperature 200(2)
_diffrn_detector 'Bruker PHOTON II 7 CCD detector'
_diffrn_detector_area_resol_mean 7.3910
_diffrn_measured_fraction_theta_full 0.991
_diffrn_measured_fraction_theta_max 0.991
_diffrn_measurement_device 'four-circle KAPPA diffractometer'
_diffrn_measurement_device_type 'Bruker D8 QUEST'
_diffrn_measurement_method '\f and \w scans'
_diffrn_radiation_monochromator graphite
_diffrn_radiation_type MoK\a
_diffrn_radiation_wavelength 0.71073
_diffrn_reflns_av_R_equivalents 0.1826
_diffrn_reflns_av_unetI/netI 0.0830
_diffrn_reflns_Laue_measured_fraction_full 0.991
_diffrn_reflns_Laue_measured_fraction_max 0.991
_diffrn_reflns_limit_h_max 20
_diffrn_reflns_limit_h_min -20
_diffrn_reflns_limit_k_max 11
_diffrn_reflns_limit_k_min -11
_diffrn_reflns_limit_l_max 23
_diffrn_reflns_limit_l_min -24
_diffrn_reflns_number 64336
_diffrn_reflns_point_group_measured_fraction_full 0.991
_diffrn_reflns_point_group_measured_fraction_max 0.991
_diffrn_reflns_theta_full 23.472
_diffrn_reflns_theta_max 23.472
_diffrn_reflns_theta_min 2.190
_diffrn_source 'sealed x-ray tube'
_diffrn_source_current 1.4
_diffrn_source_power 70
_diffrn_source_voltage 50
_exptl_absorpt_coefficient_mu 0.080
_exptl_absorpt_correction_T_max 0.7424
_exptl_absorpt_correction_T_min 0.6869
_exptl_absorpt_correction_type multi-scan
_exptl_absorpt_process_details 'SADABS V2016/2 (Krause, 2015)'
_exptl_crystal_colour colourless
_exptl_crystal_density_diffrn 1.268
_exptl_crystal_density_method 'not measured'
_exptl_crystal_description rod
_exptl_crystal_F_000 1568
_exptl_crystal_size_max 0.546
_exptl_crystal_size_mid 0.102
_exptl_crystal_size_min 0.022
_refine_diff_density_max 0.372
_refine_diff_density_min -0.358
_refine_diff_density_rms 0.062
_refine_ls_extinction_coef 0.0041(8)
_refine_ls_extinction_expression Fc^*^=kFc[1+0.001xFc^2^\l^3^/sin(2\q)]^-1/4^
_refine_ls_extinction_method 'SHELXL-2025/1 (Sheldrick 2025)'
_refine_ls_goodness_of_fit_ref 1.113
_refine_ls_hydrogen_treatment constr
_refine_ls_matrix_type full
_refine_ls_number_parameters 426
_refine_ls_number_reflns 5663
_refine_ls_number_restraints 0
_refine_ls_restrained_S_all 1.113
_refine_ls_R_factor_all 0.1486
_refine_ls_R_factor_gt 0.1031
_refine_ls_shift/su_max 0.000
_refine_ls_shift/su_mean 0.000
_refine_ls_structure_factor_coef Fsqd
_refine_ls_weighting_details 'w=1/[\s^2^(Fo^2^)+(0.0440P)^2^+11.9630P] where P=(Fo^2^+2Fc^2^)/3'
_refine_ls_weighting_scheme calc
_refine_ls_wR_factor_gt 0.1802
_refine_ls_wR_factor_ref 0.1993
_reflns_Friedel_coverage 0.000
_reflns_number_gt 3882
_reflns_number_total 5663
_reflns_threshold_expression 'I > 2\s(I)'
_cod_data_source_file d6ce00160b2.cif
_cod_data_source_block cq422
_cod_original_sg_symbol_H-M 'P 21/n'
_cod_database_code 7252075
_shelx_shelxl_version_number 2025/1
_shelx_space_group_comment
;
The symmetry employed for this shelxl refinement is uniquely defined
by the following loop, which should always be used as a source of
symmetry information in preference to the above space-group names.
They are only intended as comments.
;
_shelx_estimated_absorpt_t_min 0.958
_shelx_estimated_absorpt_t_max 0.998
_exptl_absorpt_special_details 'Additional spherical absorption correction applied with mu*r =  0.20'

loop_
_space_group_symop_operation_xyz
'x, y, z'
'-x+1/2, y+1/2, -z+1/2'
'-x, -y, -z'
'x-1/2, -y-1/2, z-1/2'

loop_
_atom_site_label
_atom_site_type_symbol
_atom_site_fract_x
_atom_site_fract_y
_atom_site_fract_z
_atom_site_U_iso_or_equiv
_atom_site_adp_type
_atom_site_occupancy
_atom_site_site_symmetry_order
_atom_site_calc_flag
_atom_site_refinement_flags_posn
_atom_site_refinement_flags_adp
_atom_site_refinement_flags_occupancy
_atom_site_disorder_assembly
_atom_site_disorder_group
O1 O 0.3269(2) 0.8308(3) 0.86755(17) 0.0372(9) Uani 1 1 d . . . . .
O2 O 0.1561(2) 0.6513(4) 0.43909(18) 0.0455(11) Uani 1 1 d . . . . .
O3 O 0.5131(2) 0.1907(3) 0.91975(16) 0.0384(10) Uani 1 1 d . . . . .
O4 O 0.60537(19) 0.9060(3) 0.54916(17) 0.0378(9) Uani 1 1 d . . . . .
N1 N 0.2929(2) 0.5749(4) 0.71651(16) 0.0219(9) Uani 1 1 d . . . . .
H1 H 0.273750 0.498787 0.710255 0.033 Uiso 1 1 d R U . . .
N2 N 0.3037(2) 0.7031(4) 0.59990(17) 0.0245(10) Uani 1 1 d . . . . .
H2 H 0.338764 0.648002 0.622689 0.037 Uiso 1 1 d R U . . .
C1 C 0.3246(3) 0.6029(4) 0.7867(2) 0.0209(11) Uani 1 1 d . . . . .
C2 C 0.2362(3) 0.6675(4) 0.6773(2) 0.0234(11) Uani 1 1 d . . . . .
H2A H 0.252012 0.754653 0.694506 0.028 Uiso 1 1 calc R U . . .
H2B H 0.184532 0.649375 0.681118 0.028 Uiso 1 1 calc R U . . .
C3 C 0.2306(3) 0.6614(5) 0.6064(2) 0.0253(11) Uani 1 1 d . . . . .
H3A H 0.219055 0.572700 0.589977 0.030 Uiso 1 1 calc R U . . .
H3B H 0.187655 0.717175 0.579775 0.030 Uiso 1 1 calc R U . . .
C4 C 0.3069(3) 0.7186(5) 0.5333(2) 0.0235(11) Uani 1 1 d . . . . .
C5 C 0.5355(4) 0.1781(6) 0.9883(3) 0.0578(18) Uani 1 1 d . . . . .
H5A H 0.567871 0.101534 1.002258 0.087 Uiso 1 1 calc R U . . .
H5B H 0.488977 0.170412 1.001228 0.087 Uiso 1 1 calc R U . . .
H5C H 0.565382 0.253673 1.009333 0.087 Uiso 1 1 calc R U . . .
C6 C 0.6565(3) 0.9568(6) 0.6086(3) 0.0513(17) Uani 1 1 d . . . . .
H6A H 0.631165 1.028459 0.622739 0.077 Uiso 1 1 calc R U . . .
H6B H 0.704214 0.987030 0.601818 0.077 Uiso 1 1 calc R U . . .
H6C H 0.669668 0.890308 0.642586 0.077 Uiso 1 1 calc R U . . .
C11 C 0.26083(15) 0.6378(3) 0.81611(14) 0.0215(11) Uani 1 1 d G . . . .
C12 C 0.26788(15) 0.7471(3) 0.85436(15) 0.0266(12) Uani 1 1 d G . . . .
C13 C 0.21004(19) 0.7779(3) 0.88064(15) 0.0373(14) Uani 1 1 d G . . . .
H13 H 0.214862 0.852543 0.906783 0.045 Uiso 1 1 calc R U . . .
C14 C 0.14516(17) 0.6993(3) 0.86867(16) 0.0405(14) Uani 1 1 d G . . . .
H14 H 0.105639 0.720374 0.886629 0.049 Uiso 1 1 calc R U . . .
C15 C 0.13811(15) 0.5901(3) 0.83042(16) 0.0379(14) Uani 1 1 d G . . . .
H15 H 0.093771 0.536397 0.822237 0.045 Uiso 1 1 calc R U . . .
C16 C 0.19594(17) 0.5593(2) 0.80414(14) 0.0294(12) Uani 1 1 d G . . . .
H16 H 0.191126 0.484586 0.777997 0.035 Uiso 1 1 calc R U . . .
C21 C 0.38100(16) 0.7154(3) 0.79586(15) 0.0247(12) Uani 1 1 d G . . . .
C22 C 0.37908(17) 0.8178(3) 0.83637(14) 0.0298(12) Uani 1 1 d G . . . .
C23 C 0.4328(2) 0.9166(2) 0.84575(15) 0.0387(14) Uani 1 1 d G . . . .
H23 H 0.431478 0.986627 0.873433 0.046 Uiso 1 1 calc R U . . .
C24 C 0.48840(17) 0.9130(3) 0.81461(17) 0.0437(16) Uani 1 1 d G . . . .
H24 H 0.525108 0.980507 0.821017 0.052 Uiso 1 1 calc R U . . .
C25 C 0.49032(16) 0.8105(3) 0.77410(16) 0.0407(14) Uani 1 1 d G . . . .
H25 H 0.528330 0.808066 0.752818 0.049 Uiso 1 1 calc R U . . .
C26 C 0.43661(18) 0.7118(3) 0.76472(14) 0.0336(13) Uani 1 1 d G . . . .
H26 H 0.437922 0.641743 0.737036 0.040 Uiso 1 1 calc R U . . .
C31 C 0.37173(16) 0.4877(2) 0.82271(12) 0.0212(11) Uani 1 1 d G . . . .
C32 C 0.38974(17) 0.4781(2) 0.89047(12) 0.0260(12) Uani 1 1 d G . . . .
H32 H 0.369756 0.539194 0.913302 0.031 Uiso 1 1 calc R U . . .
C33 C 0.43698(18) 0.3792(3) 0.92481(9) 0.0257(12) Uani 1 1 d G . . . .
H33 H 0.449281 0.372688 0.971118 0.031 Uiso 1 1 calc R U . . .
C34 C 0.46621(16) 0.2899(2) 0.89140(13) 0.0254(12) Uani 1 1 d G . . . .
C35 C 0.44821(17) 0.2994(2) 0.82364(13) 0.0293(12) Uani 1 1 d G . . . .
H35 H 0.468191 0.238320 0.800803 0.035 Uiso 1 1 calc R U . . .
C36 C 0.40097(18) 0.3983(3) 0.78929(9) 0.0277(12) Uani 1 1 d G . . . .
H36 H 0.388667 0.404825 0.742986 0.033 Uiso 1 1 calc R U . . .
C41 C 0.24482(15) 0.8152(2) 0.49825(14) 0.0232(11) Uani 1 1 d G . . . .
C42 C 0.17439(17) 0.7741(2) 0.45353(15) 0.0340(13) Uani 1 1 d G . . . .
C43 C 0.11673(14) 0.8625(3) 0.42273(14) 0.0436(15) Uani 1 1 d G . . . .
H43 H 0.068596 0.834423 0.392160 0.052 Uiso 1 1 calc R U . . .
C44 C 0.12948(18) 0.9921(3) 0.43665(16) 0.0445(16) Uani 1 1 d G . . . .
H44 H 0.090063 1.052477 0.415597 0.053 Uiso 1 1 calc R U . . .
C45 C 0.1999(2) 1.0332(2) 0.48137(17) 0.0421(15) Uani 1 1 d G . . . .
H45 H 0.208613 1.121693 0.490889 0.051 Uiso 1 1 calc R U . . .
C46 C 0.25757(15) 0.9448(3) 0.51218(14) 0.0321(13) Uani 1 1 d G . . . .
H46 H 0.305697 0.972856 0.542744 0.038 Uiso 1 1 calc R U . . .
C51 C 0.29001(17) 0.5920(2) 0.49554(14) 0.0255(12) Uani 1 1 d G . . . .
C52 C 0.21464(15) 0.5661(3) 0.45424(16) 0.0320(13) Uani 1 1 d G . . . .
C53 C 0.19692(15) 0.4475(3) 0.42379(16) 0.0433(15) Uani 1 1 d G . . . .
H53 H 0.145417 0.429798 0.395561 0.052 Uiso 1 1 calc R U . . .
C54 C 0.2546(2) 0.3548(2) 0.43464(16) 0.0425(15) Uani 1 1 d G . . . .
H54 H 0.242458 0.273706 0.413827 0.051 Uiso 1 1 calc R U . . .
C55 C 0.32993(18) 0.3807(3) 0.47594(17) 0.0371(14) Uani 1 1 d G . . . .
H55 H 0.369328 0.317294 0.483352 0.045 Uiso 1 1 calc R U . . .
C56 C 0.34765(14) 0.4993(3) 0.50639(15) 0.0326(13) Uani 1 1 d G . . . .
H56 H 0.399158 0.516973 0.534613 0.039 Uiso 1 1 calc R U . . .
C61 C 0.38825(13) 0.7689(3) 0.53946(13) 0.0239(11) Uani 1 1 d G . . . .
C62 C 0.43681(16) 0.8186(3) 0.59879(11) 0.0298(12) Uani 1 1 d G . . . .
H62 H 0.420113 0.820088 0.636076 0.036 Uiso 1 1 calc R U . . .
C63 C 0.50979(15) 0.8662(3) 0.60356(12) 0.0318(13) Uani 1 1 d G . . . .
H63 H 0.542976 0.900157 0.644106 0.038 Uiso 1 1 calc R U . . .
C64 C 0.53422(13) 0.8641(3) 0.54900(15) 0.0293(12) Uani 1 1 d G . . . .
C65 C 0.48566(17) 0.8144(3) 0.48968(12) 0.0317(13) Uani 1 1 d G . . . .
H65 H 0.502359 0.812908 0.452390 0.038 Uiso 1 1 calc R U . . .
C66 C 0.41268(16) 0.7668(3) 0.48491(11) 0.0297(12) Uani 1 1 d G . . . .
H66 H 0.379495 0.732838 0.444359 0.036 Uiso 1 1 calc R U . . .
C71 C 0.2793(2) 0.7205(5) 0.2874(2) 0.0557(18) Uani 1 1 d G . . . .
C72 C 0.3219(2) 0.6169(4) 0.32132(19) 0.0530(17) Uani 1 1 d G . . . .
H72 H 0.300498 0.562627 0.346200 0.064 Uiso 1 1 calc R U . . .
C73 C 0.3960(2) 0.5928(5) 0.3189(2) 0.068(2) Uani 1 1 d G . . . .
C74 C 0.4274(2) 0.6722(7) 0.2825(3) 0.138(5) Uani 1 1 d G . . . .
H74 H 0.477968 0.655742 0.280764 0.165 Uiso 1 1 calc R U . . .
C75 C 0.3847(3) 0.7758(6) 0.2485(3) 0.163(6) Uani 1 1 d G . . . .
H75 H 0.406120 0.830108 0.223651 0.196 Uiso 1 1 calc R U . . .
C76 C 0.3106(3) 0.7999(5) 0.2510(3) 0.100(3) Uani 1 1 d G . . . .
H76 H 0.281460 0.870735 0.227812 0.120 Uiso 1 1 calc R U . . .
C77 C 0.2007(4) 0.7501(11) 0.2905(4) 0.114(4) Uani 1 1 d . . . . .
H77A H 0.164986 0.769062 0.246150 0.171 Uiso 1 1 calc R U . . .
H77B H 0.204093 0.824387 0.318988 0.171 Uiso 1 1 calc R U . . .
H77C H 0.181240 0.676272 0.308318 0.171 Uiso 1 1 calc R U . . .
C78 C 0.4417(5) 0.4814(9) 0.3562(4) 0.111(3) Uani 1 1 d . . . . .
H78A H 0.487600 0.467404 0.343011 0.167 Uiso 1 1 calc R U . . .
H78B H 0.408950 0.404597 0.346570 0.167 Uiso 1 1 calc R U . . .
H78C H 0.458381 0.499363 0.403516 0.167 Uiso 1 1 calc R U . . .

loop_
_atom_site_aniso_label
_atom_site_aniso_U_11
_atom_site_aniso_U_22
_atom_site_aniso_U_33
_atom_site_aniso_U_23
_atom_site_aniso_U_13
_atom_site_aniso_U_12
O1 0.043(2) 0.030(2) 0.039(2) -0.0113(17) 0.0148(18) -0.0061(18)
O2 0.030(2) 0.041(2) 0.049(2) -0.0148(19) -0.0092(18) 0.0082(18)
O3 0.045(2) 0.027(2) 0.031(2) 0.0085(16) -0.0039(17) 0.0090(18)
O4 0.033(2) 0.038(2) 0.048(2) -0.0014(18) 0.0212(18) -0.0038(18)
N1 0.030(2) 0.017(2) 0.017(2) 0.0015(17) 0.0059(17) 0.0036(18)
N2 0.023(2) 0.029(2) 0.019(2) 0.0068(18) 0.0039(17) 0.0012(18)
C1 0.023(2) 0.021(3) 0.018(2) 0.001(2) 0.005(2) -0.001(2)
C2 0.025(3) 0.023(3) 0.022(3) 0.003(2) 0.007(2) 0.005(2)
C3 0.022(3) 0.027(3) 0.024(3) 0.005(2) 0.004(2) 0.004(2)
C4 0.024(3) 0.030(3) 0.015(2) 0.003(2) 0.006(2) 0.005(2)
C5 0.070(4) 0.041(4) 0.044(4) 0.011(3) -0.006(3) 0.016(3)
C6 0.034(3) 0.068(4) 0.050(4) 0.001(3) 0.012(3) -0.010(3)
C11 0.026(3) 0.021(3) 0.016(2) 0.005(2) 0.004(2) 0.003(2)
C12 0.032(3) 0.025(3) 0.020(3) 0.001(2) 0.005(2) 0.001(2)
C13 0.057(4) 0.030(3) 0.030(3) -0.002(3) 0.021(3) 0.009(3)
C14 0.044(3) 0.050(4) 0.036(3) 0.007(3) 0.025(3) 0.012(3)
C15 0.038(3) 0.046(4) 0.034(3) 0.002(3) 0.017(3) -0.003(3)
C16 0.037(3) 0.029(3) 0.022(3) 0.001(2) 0.010(2) -0.006(2)
C21 0.025(3) 0.031(3) 0.013(2) 0.009(2) -0.001(2) -0.001(2)
C22 0.029(3) 0.028(3) 0.026(3) 0.004(2) 0.000(2) 0.000(2)
C23 0.048(3) 0.020(3) 0.033(3) 0.006(2) -0.005(3) -0.007(3)
C24 0.030(3) 0.044(4) 0.042(3) 0.024(3) -0.008(3) -0.014(3)
C25 0.032(3) 0.051(4) 0.035(3) 0.009(3) 0.006(2) -0.010(3)
C26 0.034(3) 0.040(3) 0.024(3) 0.006(2) 0.006(2) -0.003(3)
C31 0.022(2) 0.020(3) 0.021(3) -0.002(2) 0.006(2) -0.006(2)
C32 0.031(3) 0.025(3) 0.022(3) -0.001(2) 0.009(2) -0.004(2)
C33 0.034(3) 0.023(3) 0.016(2) 0.002(2) 0.002(2) -0.008(2)
C34 0.021(3) 0.017(3) 0.029(3) 0.006(2) -0.003(2) -0.006(2)
C35 0.033(3) 0.024(3) 0.029(3) -0.003(2) 0.006(2) 0.006(2)
C36 0.030(3) 0.029(3) 0.020(3) -0.005(2) 0.003(2) -0.002(2)
C41 0.028(3) 0.029(3) 0.012(2) 0.005(2) 0.007(2) 0.009(2)
C42 0.036(3) 0.039(3) 0.021(3) 0.000(3) 0.002(2) 0.010(3)
C43 0.038(3) 0.063(4) 0.020(3) 0.000(3) -0.003(2) 0.021(3)
C44 0.053(4) 0.046(4) 0.037(3) 0.016(3) 0.020(3) 0.031(3)
C45 0.059(4) 0.033(3) 0.042(3) 0.014(3) 0.026(3) 0.016(3)
C46 0.040(3) 0.032(3) 0.024(3) 0.009(2) 0.011(2) 0.005(3)
C51 0.034(3) 0.027(3) 0.016(2) 0.007(2) 0.009(2) 0.006(2)
C52 0.035(3) 0.034(3) 0.022(3) 0.000(2) 0.004(2) 0.007(3)
C53 0.043(3) 0.044(4) 0.039(3) -0.013(3) 0.008(3) -0.010(3)
C54 0.067(4) 0.022(3) 0.042(3) -0.003(3) 0.023(3) 0.003(3)
C55 0.049(4) 0.026(3) 0.040(3) 0.011(3) 0.019(3) 0.011(3)
C56 0.037(3) 0.027(3) 0.034(3) 0.005(2) 0.011(2) 0.006(3)
C61 0.026(3) 0.023(3) 0.020(3) 0.005(2) 0.005(2) 0.007(2)
C62 0.030(3) 0.032(3) 0.029(3) 0.001(2) 0.012(2) 0.001(2)
C63 0.031(3) 0.029(3) 0.033(3) -0.001(2) 0.007(2) -0.001(2)
C64 0.029(3) 0.021(3) 0.043(3) 0.006(2) 0.018(2) 0.007(2)
C65 0.037(3) 0.033(3) 0.028(3) 0.003(2) 0.016(3) 0.004(3)
C66 0.032(3) 0.032(3) 0.024(3) 0.000(2) 0.008(2) 0.000(2)
C71 0.047(4) 0.082(5) 0.034(3) -0.011(3) 0.008(3) -0.004(4)
C72 0.049(4) 0.073(5) 0.033(3) -0.006(3) 0.008(3) -0.007(4)
C73 0.055(4) 0.098(6) 0.047(4) 0.002(4) 0.012(3) 0.017(4)
C74 0.074(6) 0.240(14) 0.121(8) 0.097(9) 0.061(6) 0.047(8)
C75 0.105(8) 0.236(15) 0.180(11) 0.131(11) 0.088(8) 0.044(9)
C76 0.088(6) 0.123(8) 0.090(6) 0.058(6) 0.033(5) 0.030(6)
C77 0.064(5) 0.200(11) 0.085(6) -0.003(7) 0.034(5) 0.039(6)
C78 0.108(7) 0.131(9) 0.089(6) 0.023(6) 0.025(6) 0.051(7)

loop_
_atom_type_symbol
_atom_type_description
_atom_type_scat_dispersion_real
_atom_type_scat_dispersion_imag
_atom_type_scat_source
C C 0.0033 0.0016 'International Tables Vol C Tables 4.2.6.8 and 6.1.1.4'
H H 0.0000 0.0000 'International Tables Vol C Tables 4.2.6.8 and 6.1.1.4'
N N 0.0061 0.0033 'International Tables Vol C Tables 4.2.6.8 and 6.1.1.4'
O O 0.0106 0.0060 'International Tables Vol C Tables 4.2.6.8 and 6.1.1.4'

loop_
_exptl_crystal_face_index_h
_exptl_crystal_face_index_k
_exptl_crystal_face_index_l
_exptl_crystal_face_perp_dist
-4.00 0.00 3.00 0.0110
-1.00 0.00 -3.00 0.0280
-1.00 -4.00 1.00 0.2330
1.00 0.00 3.00 0.0350
1.00 4.00 -1.00 0.2460
4.00 0.00 -3.00 0.0090

loop_
_geom_angle_atom_site_label_1
_geom_angle_atom_site_label_2
_geom_angle_atom_site_label_3
_geom_angle
_geom_angle_site_symmetry_1
_geom_angle_site_symmetry_3
_geom_angle_publ_flag
C12 O1 C22 118.6(3) . . ?
C42 O2 C52 117.7(3) . . ?
C34 O3 C5 117.7(4) . . ?
C64 O4 C6 117.4(4) . . ?
C1 N1 C2 115.2(3) . . ?
C1 N1 H1 110.3 . . ?
C2 N1 H1 110.5 . . ?
C3 N2 C4 117.8(3) . . ?
C3 N2 H2 105.5 . . ?
C4 N2 H2 111.1 . . ?
N1 C1 C21 107.7(3) . . ?
N1 C1 C31 109.1(3) . . ?
C21 C1 C31 107.6(3) . . ?
N1 C1 C11 112.6(3) . . ?
C21 C1 C11 109.3(3) . . ?
C31 C1 C11 110.5(3) . . ?
N1 C2 C3 110.9(4) . . ?
N1 C2 H2A 109.5 . . ?
C3 C2 H2A 109.5 . . ?
N1 C2 H2B 109.5 . . ?
C3 C2 H2B 109.5 . . ?
H2A C2 H2B 108.1 . . ?
N2 C3 C2 109.5(4) . . ?
N2 C3 H3A 109.8 . . ?
C2 C3 H3A 109.8 . . ?
N2 C3 H3B 109.8 . . ?
C2 C3 H3B 109.8 . . ?
H3A C3 H3B 108.2 . . ?
N2 C4 C41 107.1(3) . . ?
N2 C4 C51 111.0(4) . . ?
C41 C4 C51 109.1(3) . . ?
N2 C4 C61 107.9(3) . . ?
C41 C4 C61 110.6(3) . . ?
C51 C4 C61 111.0(3) . . ?
O3 C5 H5A 109.5 . . ?
O3 C5 H5B 109.5 . . ?
H5A C5 H5B 109.5 . . ?
O3 C5 H5C 109.5 . . ?
H5A C5 H5C 109.5 . . ?
H5B C5 H5C 109.5 . . ?
O4 C6 H6A 109.5 . . ?
O4 C6 H6B 109.5 . . ?
H6A C6 H6B 109.5 . . ?
O4 C6 H6C 109.5 . . ?
H6A C6 H6C 109.5 . . ?
H6B C6 H6C 109.5 . . ?
C12 C11 C16 120.0 . . ?
C12 C11 C1 120.4(2) . . ?
C16 C11 C1 119.6(2) . . ?
O1 C12 C11 124.8(3) . . ?
O1 C12 C13 115.1(3) . . ?
C11 C12 C13 120.0 . . ?
C14 C13 C12 120.0 . . ?
C14 C13 H13 120.0 . . ?
C12 C13 H13 120.0 . . ?
C13 C14 C15 120.0 . . ?
C13 C14 H14 120.0 . . ?
C15 C14 H14 120.0 . . ?
C14 C15 C16 120.0 . . ?
C14 C15 H15 120.0 . . ?
C16 C15 H15 120.0 . . ?
C15 C16 C11 120.0 . . ?
C15 C16 H16 120.0 . . ?
C11 C16 H16 120.0 . . ?
C22 C21 C26 120.0 . . ?
C22 C21 C1 121.1(3) . . ?
C26 C21 C1 118.9(3) . . ?
O1 C22 C21 124.3(3) . . ?
O1 C22 C23 115.7(3) . . ?
C21 C22 C23 120.0 . . ?
C24 C23 C22 120.0 . . ?
C24 C23 H23 120.0 . . ?
C22 C23 H23 120.0 . . ?
C23 C24 C25 120.0 . . ?
C23 C24 H24 120.0 . . ?
C25 C24 H24 120.0 . . ?
C26 C25 C24 120.0 . . ?
C26 C25 H25 120.0 . . ?
C24 C25 H25 120.0 . . ?
C25 C26 C21 120.0 . . ?
C25 C26 H26 120.0 . . ?
C21 C26 H26 120.0 . . ?
C32 C31 C36 120.0 . . ?
C32 C31 C1 119.0(2) . . ?
C36 C31 C1 120.9(2) . . ?
C33 C32 C31 120.0 . . ?
C33 C32 H32 120.0 . . ?
C31 C32 H32 120.0 . . ?
C34 C33 C32 120.0 . . ?
C34 C33 H33 120.0 . . ?
C32 C33 H33 120.0 . . ?
O3 C34 C33 125.1(2) . . ?
O3 C34 C35 114.9(2) . . ?
C33 C34 C35 120.0 . . ?
C36 C35 C34 120.0 . . ?
C36 C35 H35 120.0 . . ?
C34 C35 H35 120.0 . . ?
C35 C36 C31 120.0 . . ?
C35 C36 H36 120.0 . . ?
C31 C36 H36 120.0 . . ?
C42 C41 C46 120.0 . . ?
C42 C41 C4 120.1(3) . . ?
C46 C41 C4 119.9(3) . . ?
O2 C42 C43 116.0(2) . . ?
O2 C42 C41 124.0(2) . . ?
C43 C42 C41 120.0 . . ?
C42 C43 C44 120.0 . . ?
C42 C43 H43 120.0 . . ?
C44 C43 H43 120.0 . . ?
C45 C44 C43 120.0 . . ?
C45 C44 H44 120.0 . . ?
C43 C44 H44 120.0 . . ?
C44 C45 C46 120.0 . . ?
C44 C45 H45 120.0 . . ?
C46 C45 H45 120.0 . . ?
C45 C46 C41 120.0 . . ?
C45 C46 H46 120.0 . . ?
C41 C46 H46 120.0 . . ?
C52 C51 C56 120.0 . . ?
C52 C51 C4 119.3(2) . . ?
C56 C51 C4 120.5(2) . . ?
O2 C52 C51 124.1(3) . . ?
O2 C52 C53 115.9(3) . . ?
C51 C52 C53 120.0 . . ?
C52 C53 C54 120.0 . . ?
C52 C53 H53 120.0 . . ?
C54 C53 H53 120.0 . . ?
C55 C54 C53 120.0 . . ?
C55 C54 H54 120.0 . . ?
C53 C54 H54 120.0 . . ?
C56 C55 C54 120.0 . . ?
C56 C55 H55 120.0 . . ?
C54 C55 H55 120.0 . . ?
C55 C56 C51 120.0 . . ?
C55 C56 H56 120.0 . . ?
C51 C56 H56 120.0 . . ?
C62 C61 C66 120.0 . . ?
C62 C61 C4 120.4(2) . . ?
C66 C61 C4 119.6(2) . . ?
C61 C62 C63 120.0 . . ?
C61 C62 H62 120.0 . . ?
C63 C62 H62 120.0 . . ?
C64 C63 C62 120.0 . . ?
C64 C63 H63 120.0 . . ?
C62 C63 H63 120.0 . . ?
O4 C64 C65 115.7(2) . . ?
O4 C64 C63 124.3(2) . . ?
C65 C64 C63 120.0 . . ?
C64 C65 C66 120.0 . . ?
C64 C65 H65 120.0 . . ?
C66 C65 H65 120.0 . . ?
C65 C66 C61 120.0 . . ?
C65 C66 H66 120.0 . . ?
C61 C66 H66 120.0 . . ?
C72 C71 C76 120.0 . . ?
C72 C71 C77 121.0(5) . . ?
C76 C71 C77 118.9(5) . . ?
C71 C72 C73 120.0 . . ?
C71 C72 H72 120.0 . . ?
C73 C72 H72 120.0 . . ?
C74 C73 C72 120.0 . . ?
C74 C73 C78 120.6(5) . . ?
C72 C73 C78 119.4(5) . . ?
C73 C74 C75 120.0 . . ?
C73 C74 H74 120.0 . . ?
C75 C74 H74 120.0 . . ?
C74 C75 C76 120.0 . . ?
C74 C75 H75 120.0 . . ?
C76 C75 H75 120.0 . . ?
C75 C76 C71 120.0 . . ?
C75 C76 H76 120.0 . . ?
C71 C76 H76 120.0 . . ?
C71 C77 H77A 109.5 . . ?
C71 C77 H77B 109.5 . . ?
H77A C77 H77B 109.5 . . ?
C71 C77 H77C 109.5 . . ?
H77A C77 H77C 109.5 . . ?
H77B C77 H77C 109.5 . . ?
C73 C78 H78A 109.5 . . ?
C73 C78 H78B 109.5 . . ?
H78A C78 H78B 109.5 . . ?
C73 C78 H78C 109.5 . . ?
H78A C78 H78C 109.5 . . ?
H78B C78 H78C 109.5 . . ?

loop_
_geom_bond_atom_site_label_1
_geom_bond_atom_site_label_2
_geom_bond_distance
_geom_bond_site_symmetry_2
_geom_bond_publ_flag
O1 C12 1.341(4) . ?
O1 C22 1.341(4) . ?
O2 C42 1.337(4) . ?
O2 C52 1.343(4) . ?
O3 C34 1.353(4) . ?
O3 C5 1.402(6) . ?
O4 C64 1.367(4) . ?
O4 C6 1.413(6) . ?
N1 C1 1.459(5) . ?
N1 C2 1.461(5) . ?
N1 H1 0.8614 . ?
N2 C3 1.451(6) . ?
N2 C4 1.465(6) . ?
N2 H2 0.8787 . ?
C1 C21 1.530(5) . ?
C1 C31 1.531(5) . ?
C1 C11 1.541(5) . ?
C2 C3 1.499(6) . ?
C2 H2A 0.9900 . ?
C2 H2B 0.9900 . ?
C3 H3A 0.9900 . ?
C3 H3B 0.9900 . ?
C4 C41 1.516(5) . ?
C4 C51 1.531(5) . ?
C4 C61 1.535(5) . ?
C5 H5A 0.9800 . ?
C5 H5B 0.9800 . ?
C5 H5C 0.9800 . ?
C6 H6A 0.9800 . ?
C6 H6B 0.9800 . ?
C6 H6C 0.9800 . ?
C11 C12 1.3900 . ?
C11 C16 1.3900 . ?
C12 C13 1.3900 . ?
C13 C14 1.3900 . ?
C13 H13 0.9500 . ?
C14 C15 1.3900 . ?
C14 H14 0.9500 . ?
C15 C16 1.3900 . ?
C15 H15 0.9500 . ?
C16 H16 0.9500 . ?
C21 C22 1.3900 . ?
C21 C26 1.3900 . ?
C22 C23 1.3900 . ?
C23 C24 1.3900 . ?
C23 H23 0.9500 . ?
C24 C25 1.3900 . ?
C24 H24 0.9500 . ?
C25 C26 1.3900 . ?
C25 H25 0.9500 . ?
C26 H26 0.9500 . ?
C31 C32 1.3900 . ?
C31 C36 1.3900 . ?
C32 C33 1.3900 . ?
C32 H32 0.9500 . ?
C33 C34 1.3900 . ?
C33 H33 0.9500 . ?
C34 C35 1.3900 . ?
C35 C36 1.3900 . ?
C35 H35 0.9500 . ?
C36 H36 0.9500 . ?
C41 C42 1.3900 . ?
C41 C46 1.3900 . ?
C42 C43 1.3900 . ?
C43 C44 1.3900 . ?
C43 H43 0.9500 . ?
C44 C45 1.3900 . ?
C44 H44 0.9500 . ?
C45 C46 1.3900 . ?
C45 H45 0.9500 . ?
C46 H46 0.9500 . ?
C51 C52 1.3900 . ?
C51 C56 1.3900 . ?
C52 C53 1.3900 . ?
C53 C54 1.3900 . ?
C53 H53 0.9500 . ?
C54 C55 1.3900 . ?
C54 H54 0.9500 . ?
C55 C56 1.3900 . ?
C55 H55 0.9500 . ?
C56 H56 0.9500 . ?
C61 C62 1.3900 . ?
C61 C66 1.3900 . ?
C62 C63 1.3900 . ?
C62 H62 0.9500 . ?
C63 C64 1.3900 . ?
C63 H63 0.9500 . ?
C64 C65 1.3900 . ?
C65 C66 1.3900 . ?
C65 H65 0.9500 . ?
C66 H66 0.9500 . ?
C71 C72 1.3900 . ?
C71 C76 1.3900 . ?
C71 C77 1.486(8) . ?
C72 C73 1.3900 . ?
C72 H72 0.9500 . ?
C73 C74 1.3900 . ?
C73 C78 1.500(9) . ?
C74 C75 1.3900 . ?
C74 H74 0.9500 . ?
C75 C76 1.3900 . ?
C75 H75 0.9500 . ?
C76 H76 0.9500 . ?
C77 H77A 0.9800 . ?
C77 H77B 0.9800 . ?
C77 H77C 0.9800 . ?
C78 H78A 0.9800 . ?
C78 H78B 0.9800 . ?
C78 H78C 0.9800 . ?

loop_
_geom_hbond_atom_site_label_D
_geom_hbond_atom_site_label_H
_geom_hbond_atom_site_label_A
_geom_hbond_distance_DH
_geom_hbond_distance_HA
_geom_hbond_distance_DA
_geom_hbond_angle_DHA
_geom_hbond_site_symmetry_A
_geom_hbond_publ_flag
N2 H2 N1 0.88 2.55 2.913(5) 106 . yes
C36 H36 N1 0.95 2.42 2.771(4) 102 . yes
C55 H55 O4 0.95 2.52 3.331(4) 143 3_666 yes
C62 H62 N2 0.95 2.34 2.716(5) 103 . yes

loop_
_geom_torsion_atom_site_label_1
_geom_torsion_atom_site_label_2
_geom_torsion_atom_site_label_3
_geom_torsion_atom_site_label_4
_geom_torsion
_geom_torsion_site_symmetry_1
_geom_torsion_site_symmetry_2
_geom_torsion_site_symmetry_3
_geom_torsion_site_symmetry_4
_geom_torsion_publ_flag
C2 N1 C1 C21 -73.2(4) . . . . ?
C2 N1 C1 C31 170.4(3) . . . . ?
C2 N1 C1 C11 47.4(5) . . . . ?
C1 N1 C2 C3 158.1(4) . . . . ?
C4 N2 C3 C2 -172.9(4) . . . . ?
N1 C2 C3 N2 -66.1(5) . . . . ?
C3 N2 C4 C41 58.3(5) . . . . ?
C3 N2 C4 C51 -60.7(5) . . . . ?
C3 N2 C4 C61 177.4(4) . . . . ?
N1 C1 C11 C12 -130.1(3) . . . . ?
C21 C1 C11 C12 -10.5(4) . . . . ?
C31 C1 C11 C12 107.6(3) . . . . ?
N1 C1 C11 C16 49.9(4) . . . . ?
C21 C1 C11 C16 169.4(2) . . . . ?
C31 C1 C11 C16 -72.4(3) . . . . ?
C22 O1 C12 C11 7.7(5) . . . . ?
C22 O1 C12 C13 -170.6(3) . . . . ?
C16 C11 C12 O1 -178.2(3) . . . . ?
C1 C11 C12 O1 1.7(4) . . . . ?
C16 C11 C12 C13 0.0 . . . . ?
C1 C11 C12 C13 180.0(3) . . . . ?
O1 C12 C13 C14 178.4(3) . . . . ?
C11 C12 C13 C14 0.0 . . . . ?
C12 C13 C14 C15 0.0 . . . . ?
C13 C14 C15 C16 0.0 . . . . ?
C14 C15 C16 C11 0.0 . . . . ?
C12 C11 C16 C15 0.0 . . . . ?
C1 C11 C16 C15 -180.0(3) . . . . ?
N1 C1 C21 C22 134.0(3) . . . . ?
C31 C1 C21 C22 -108.6(3) . . . . ?
C11 C1 C21 C22 11.4(4) . . . . ?
N1 C1 C21 C26 -48.4(4) . . . . ?
C31 C1 C21 C26 69.1(3) . . . . ?
C11 C1 C21 C26 -170.9(2) . . . . ?
C12 O1 C22 C21 -6.8(5) . . . . ?
C12 O1 C22 C23 172.1(3) . . . . ?
C26 C21 C22 O1 178.8(3) . . . . ?
C1 C21 C22 O1 -3.5(4) . . . . ?
C26 C21 C22 C23 0.0 . . . . ?
C1 C21 C22 C23 177.6(3) . . . . ?
O1 C22 C23 C24 -178.9(3) . . . . ?
C21 C22 C23 C24 0.0 . . . . ?
C22 C23 C24 C25 0.0 . . . . ?
C23 C24 C25 C26 0.0 . . . . ?
C24 C25 C26 C21 0.0 . . . . ?
C22 C21 C26 C25 0.0 . . . . ?
C1 C21 C26 C25 -177.7(3) . . . . ?
N1 C1 C31 C32 -163.0(3) . . . . ?
C21 C1 C31 C32 80.4(3) . . . . ?
C11 C1 C31 C32 -38.8(4) . . . . ?
N1 C1 C31 C36 21.5(4) . . . . ?
C21 C1 C31 C36 -95.0(3) . . . . ?
C11 C1 C31 C36 145.7(2) . . . . ?
C36 C31 C32 C33 0.0 . . . . ?
C1 C31 C32 C33 -175.5(3) . . . . ?
C31 C32 C33 C34 0.0 . . . . ?
C5 O3 C34 C33 -1.4(5) . . . . ?
C5 O3 C34 C35 178.0(4) . . . . ?
C32 C33 C34 O3 179.4(3) . . . . ?
C32 C33 C34 C35 0.0 . . . . ?
O3 C34 C35 C36 -179.4(3) . . . . ?
C33 C34 C35 C36 0.0 . . . . ?
C34 C35 C36 C31 0.0 . . . . ?
C32 C31 C36 C35 0.0 . . . . ?
C1 C31 C36 C35 175.4(3) . . . . ?
N2 C4 C41 C42 -101.7(3) . . . . ?
C51 C4 C41 C42 18.6(4) . . . . ?
C61 C4 C41 C42 140.9(3) . . . . ?
N2 C4 C41 C46 76.6(4) . . . . ?
C51 C4 C41 C46 -163.1(3) . . . . ?
C61 C4 C41 C46 -40.8(4) . . . . ?
C52 O2 C42 C43 164.0(3) . . . . ?
C52 O2 C42 C41 -18.5(5) . . . . ?
C46 C41 C42 O2 -177.4(4) . . . . ?
C4 C41 C42 O2 0.9(4) . . . . ?
C46 C41 C42 C43 0.0 . . . . ?
C4 C41 C42 C43 178.3(3) . . . . ?
O2 C42 C43 C44 177.6(4) . . . . ?
C41 C42 C43 C44 0.0 . . . . ?
C42 C43 C44 C45 0.0 . . . . ?
C43 C44 C45 C46 0.0 . . . . ?
C44 C45 C46 C41 0.0 . . . . ?
C42 C41 C46 C45 0.0 . . . . ?
C4 C41 C46 C45 -178.3(3) . . . . ?
N2 C4 C51 C52 95.3(3) . . . . ?
C41 C4 C51 C52 -22.5(4) . . . . ?
C61 C4 C51 C52 -144.6(3) . . . . ?
N2 C4 C51 C56 -79.4(4) . . . . ?
C41 C4 C51 C56 162.8(2) . . . . ?
C61 C4 C51 C56 40.7(4) . . . . ?
C42 O2 C52 C51 13.9(5) . . . . ?
C42 O2 C52 C53 -163.7(3) . . . . ?
C56 C51 C52 O2 -177.5(4) . . . . ?
C4 C51 C52 O2 7.8(4) . . . . ?
C56 C51 C52 C53 0.0 . . . . ?
C4 C51 C52 C53 -174.7(3) . . . . ?
O2 C52 C53 C54 177.7(3) . . . . ?
C51 C52 C53 C54 0.0 . . . . ?
C52 C53 C54 C55 0.0 . . . . ?
C53 C54 C55 C56 0.0 . . . . ?
C54 C55 C56 C51 0.0 . . . . ?
C52 C51 C56 C55 0.0 . . . . ?
C4 C51 C56 C55 174.7(3) . . . . ?
N2 C4 C61 C62 -14.7(4) . . . . ?
C41 C4 C61 C62 102.2(3) . . . . ?
C51 C4 C61 C62 -136.6(3) . . . . ?
N2 C4 C61 C66 166.5(3) . . . . ?
C41 C4 C61 C66 -76.6(4) . . . . ?
C51 C4 C61 C66 44.7(4) . . . . ?
C66 C61 C62 C63 0.0 . . . . ?
C4 C61 C62 C63 -178.8(3) . . . . ?
C61 C62 C63 C64 0.0 . . . . ?
C6 O4 C64 C65 -179.8(4) . . . . ?
C6 O4 C64 C63 -1.2(5) . . . . ?
C62 C63 C64 O4 -178.6(3) . . . . ?
C62 C63 C64 C65 0.0 . . . . ?
O4 C64 C65 C66 178.7(3) . . . . ?
C63 C64 C65 C66 0.0 . . . . ?
C64 C65 C66 C61 0.0 . . . . ?
C62 C61 C66 C65 0.0 . . . . ?
C4 C61 C66 C65 178.8(3) . . . . ?
C76 C71 C72 C73 0.0 . . . . ?
C77 C71 C72 C73 -178.6(6) . . . . ?
C71 C72 C73 C74 0.0 . . . . ?
C71 C72 C73 C78 179.4(6) . . . . ?
C72 C73 C74 C75 0.0 . . . . ?
C78 C73 C74 C75 -179.4(6) . . . . ?
C73 C74 C75 C76 0.0 . . . . ?
C74 C75 C76 C71 0.0 . . . . ?
C72 C71 C76 C75 0.0 . . . . ?
C77 C71 C76 C75 178.6(6) . . . . ?
